data_4038176
loop_
_publ_author_name
'Feng, Shubo'
'Yang, Binmiao'
'Chen, Tao'
'Wang, Ran'
'Deng, Yu-Hua'
'Shao, ZhiHui'

_publ_section_title
;
 Catalytic Asymmetric [4+2]-Cycloaddition of Ortho-Alkenyl
 Naphthols/Phenols with Ortho-Quinone Methides: Highly Stereoselective
 Synthesis of Chiral 2,3,4-Trisubstituted Chromans.
;
_journal_name_full 'The Journal of organic chemistry'
_journal_paper_doi 10.1021/acs.joc.9b03302
_journal_year 2020
_chemical_absolute_configuration ad
_chemical_formula_moiety 'C29 H26 O4'
_chemical_formula_sum 'C29 H26 O4'
_chemical_formula_weight 438.50
_space_group_crystal_system orthorhombic
_space_group_IT_number 19
_space_group_name_Hall 'P 2ac 2ab'
_space_group_name_H-M_alt 'P 21 21 21'
_atom_sites_solution_hydrogens geom
_cell_angle_alpha 90
_cell_angle_beta 90
_cell_angle_gamma 90
_cell_formula_units_Z 8
_cell_length_a 14.4047(3)
_cell_length_b 15.9977(3)
_cell_length_c 19.8734(4)
_cell_measurement_reflns_used 9757
_cell_measurement_temperature 100.(2)
_cell_measurement_theta_max 72.2730
_cell_measurement_theta_min 3.5467
_cell_volume 4579.67(16)
_computing_cell_refinement 'SAINT V8.38A (Bruker AXS Inc., 2017)'
_computing_data_collection 'Bruker Instrument Service vV6.2.9'
_computing_data_reduction 'SAINT V8.38A (Bruker AXS Inc., 2017)'
_computing_molecular_graphics 'shelXle (C.B. Huebschle, rev 882)'
_computing_structure_refinement 'SHELXL-2017/1 (Sheldrick, 2017)'
_computing_structure_solution 'SHELXT 2014/5 (Sheldrick, 2014)'
_diffrn_ambient_temperature 100.(2)
_diffrn_detector_area_resol_mean 7.3910
_diffrn_measured_fraction_theta_full 0.999
_diffrn_measured_fraction_theta_max 0.999
_diffrn_measurement_device_type 'Bruker D8 QUEST PHOTON II'
_diffrn_radiation_monochromator 'Helixos MX multilayer Optic'
_diffrn_radiation_type 'Cu K\a'
_diffrn_radiation_wavelength 1.54178
_diffrn_reflns_av_R_equivalents 0.0410
_diffrn_reflns_av_unetI/netI 0.0243
_diffrn_reflns_limit_h_max 17
_diffrn_reflns_limit_h_min -17
_diffrn_reflns_limit_k_max 15
_diffrn_reflns_limit_k_min -19
_diffrn_reflns_limit_l_max 22
_diffrn_reflns_limit_l_min -24
_diffrn_reflns_number 53020
_diffrn_reflns_theta_full 72.36
_diffrn_reflns_theta_max 72.36
_diffrn_reflns_theta_min 3.55
_diffrn_source 'Ius Diamond'
_diffrn_source_type Microfocus
_exptl_absorpt_coefficient_mu 0.671
_exptl_absorpt_correction_T_max 0.89
_exptl_absorpt_correction_T_min 0.77
_exptl_absorpt_correction_type multi-scan
_exptl_absorpt_process_details
;
SADABS-2016/2 - Bruker AXS area detector scaling and absorption correction
;
_exptl_crystal_colour 'translucent light colourless'
_exptl_crystal_density_diffrn 1.272
_exptl_crystal_density_method 'not measured'
_exptl_crystal_description prism
_exptl_crystal_F_000 1856
_exptl_crystal_size_max 0.400
_exptl_crystal_size_mid 0.250
_exptl_crystal_size_min 0.170
_refine_diff_density_max 0.225
_refine_diff_density_min -0.207
_refine_ls_abs_structure_details
;

Flack x determined using 3950 quotients [(I+)-(I-)]/[(I+)+(I-)]
(Parsons, Flack and Wagner, Acta Cryst. B69 (2013) 249-259).
;
_refine_ls_abs_structure_Flack -0.01(3)
_refine_ls_extinction_method none
_refine_ls_goodness_of_fit_ref 1.049
_refine_ls_hydrogen_treatment constr
_refine_ls_matrix_type full
_refine_ls_number_parameters 612
_refine_ls_number_reflns 9062
_refine_ls_number_restraints 38
_refine_ls_restrained_S_all 1.047
_refine_ls_R_factor_all 0.0284
_refine_ls_R_factor_gt 0.0279
_refine_ls_shift/su_max 0.001
_refine_ls_shift/su_mean 0.000
_refine_ls_structure_factor_coef Fsqd
_refine_ls_weighting_details 'w=1/[\s^2^(Fo^2^)+(0.0388P)^2^+0.7211P] where P=(Fo^2^+2Fc^2^)/3'
_refine_ls_weighting_scheme calc
_refine_ls_wR_factor_gt 0.0700
_refine_ls_wR_factor_ref 0.0703
_reflns_number_gt 8930
_reflns_number_total 9062
_reflns_threshold_expression 'I > 2\s(I)'
_cod_data_source_file jo9b03302_si_004.cif
_cod_data_source_block szh_fsb1
_cod_depositor_comments
;
The following automatic conversions were performed:

data item '_exptl_absorpt_correction_type' value 'Multi-Scan' was
changed to 'multi-scan' in accordance with the
/home/data/users/saulius/crontab/automatic-downloads/rss-feeds/ACS/lib/dictionaries/cif_core.dic
dictionary named 'cif_core.dic' version 2.4.2 last updated on
2011-04-26.

Automatic conversion script
Id: cif_fix_values 7556 2019-12-06 15:28:31Z antanas 
;
_cod_database_code 4038176

loop_
_space_group_symop_operation_xyz
'x, y, z'
'x+1/2, -y+1/2, -z'
'-x, y+1/2, -z+1/2'
'-x+1/2, -y, z+1/2'

loop_
_atom_site_type_symbol
_atom_site_label
_atom_site_fract_x
_atom_site_fract_y
_atom_site_fract_z
_atom_site_U_iso_or_equiv
_atom_site_adp_type
_atom_site_calc_flag
_atom_site_refinement_flags_adp
_atom_site_refinement_flags_occupancy
_atom_site_refinement_flags_posn
_atom_site_occupancy
_atom_site_disorder_assembly
_atom_site_disorder_group
C C4 0.69290(12) 1.00377(10) 0.34099(8) 0.0227(3) Uani d U P . 0.798(4) A 1
O O4 0.66406(12) 1.08398(9) 0.32883(9) 0.0316(5) Uani d U P . 0.798(4) A 1
H H4B 0.614091 1.092918 0.349397 0.047 Uiso calc U P R 0.798(4) A 1
C C18 0.67458(12) 0.86222(10) 0.37691(8) 0.0209(3) Uani d U P . 0.798(4) A 1
H H18A 0.637109 0.818806 0.394956 0.025 Uiso calc U P R 0.798(4) A 1
C C4A 0.67458(12) 0.86222(10) 0.37691(8) 0.0209(3) Uani d U P . 0.202(4) A 2
O O4A 0.6191(5) 0.7988(4) 0.4066(3) 0.0311(19) Uani d U P . 0.202(4) A 2
H H4A 0.650532 0.754835 0.410377 0.047 Uiso calc U P R 0.202(4) A 2
C C18A 0.69290(12) 1.00377(10) 0.34099(8) 0.0227(3) Uani d U P . 0.202(4) A 2
H H18B 0.668091 1.057964 0.333351 0.027 Uiso calc U P R 0.202(4) A 2
O O1 0.91410(9) 0.90082(9) 0.32002(7) 0.0326(3) Uani d . . . 1.0 . .
O O2 0.11197(8) 0.97365(7) 0.12769(6) 0.0236(2) Uani d . . . 1.0 . .
O O3 0.52618(8) 1.03801(7) 0.41036(6) 0.0223(2) Uani d . . . 1.0 . .
O O5 0.02483(9) 0.65740(8) 0.19126(6) 0.0278(3) Uani d . . . 1.0 . .
O O6 0.52838(10) 0.58023(8) 0.39057(7) 0.0333(3) Uani d . . . 1.0 . .
H H9 0.501594 0.621547 0.408 0.05 Uiso calc U . R 1.0 . .
O O7 0.41529(9) 0.65472(7) 0.48433(6) 0.0251(3) Uani d . . . 1.0 . .
C C1 0.95507(15) 0.82117(15) 0.33063(12) 0.0453(6) Uani d . . . 1.0 . .
H H1 0.946313 0.804433 0.377643 0.068 Uiso calc U . R 1.0 . .
H H14 1.021591 0.824086 0.320573 0.068 Uiso calc U . R 1.0 . .
H H13 0.925571 0.780025 0.301011 0.068 Uiso calc U . R 1.0 . .
C C2 0.82203(12) 0.90877(11) 0.33577(8) 0.0238(3) Uani d . . . 1.0 . .
C C3 0.78535(12) 0.98801(11) 0.32604(9) 0.0246(3) Uani d . . . 1.0 . .
H H15 0.823592 1.031581 0.309101 0.03 Uiso calc U . R 1.0 A 1
C C5 0.63539(11) 0.94073(10) 0.36729(8) 0.0190(3) Uani d . . . 1.0 . .
C C6 0.53402(11) 0.95464(10) 0.38248(8) 0.0190(3) Uani d . . . 1.0 . .
H H8 0.51414 0.913412 0.417449 0.023 Uiso calc U . R 1.0 . .
O O8 0.60806(8) 0.29775(7) 0.44127(6) 0.0236(2) Uani d . . . 1.0 . .
C C7 0.46894(11) 0.94632(9) 0.32094(8) 0.0175(3) Uani d . . . 1.0 . .
H H25 0.482367 0.993796 0.289686 0.021 Uiso calc U . R 1.0 . .
C C8 0.36803(11) 0.95537(10) 0.34558(8) 0.0178(3) Uani d . . . 1.0 . .
H H26 0.352803 0.90426 0.372365 0.021 Uiso calc U . R 1.0 . .
C C9 0.29933(11) 0.95992(9) 0.28769(8) 0.0178(3) Uani d . . . 1.0 . .
C C10 0.30409(11) 1.02270(10) 0.23880(8) 0.0202(3) Uani d . . . 1.0 . .
H H27 0.351626 1.063722 0.241583 0.024 Uiso calc U . R 1.0 . .
C C11 0.24073(12) 1.02615(10) 0.18638(8) 0.0207(3) Uani d . . . 1.0 . .
H H5 0.245144 1.069219 0.153626 0.025 Uiso calc U . R 1.0 . .
C C12 0.17049(11) 0.96642(10) 0.18171(8) 0.0191(3) Uani d . . . 1.0 . .
C C13 0.03365(13) 0.91854(11) 0.12616(9) 0.0281(4) Uani d . . . 1.0 . .
H H3 0.055267 0.860596 0.122962 0.042 Uiso calc U . R 1.0 . .
H H4 -0.005121 0.931729 0.087049 0.042 Uiso calc U . R 1.0 . .
H H2 -0.002795 0.9256 0.167406 0.042 Uiso calc U . R 1.0 . .
C C14 0.22827(12) 0.90167(9) 0.28232(8) 0.0203(3) Uani d . . . 1.0 . .
H H6 0.223294 0.858938 0.31532 0.024 Uiso calc U . R 1.0 . .
C C15 0.16404(12) 0.90405(10) 0.22994(8) 0.0215(3) Uani d . . . 1.0 . .
H H7 0.116216 0.863289 0.227293 0.026 Uiso calc U . R 1.0 . .
C C17 0.76693(12) 0.84486(10) 0.36103(8) 0.0236(3) Uani d . . . 1.0 . .
H H11 0.791621 0.790363 0.36737 0.028 Uiso calc U . R 1.0 A 1
C C19 0.43704(11) 1.06777(10) 0.42044(8) 0.0191(3) Uani d . . . 1.0 . .
C C20 0.35930(11) 1.03013(9) 0.39238(7) 0.0178(3) Uani d . . . 1.0 . .
C C21 0.27269(12) 1.06402(10) 0.40829(8) 0.0208(3) Uani d . . . 1.0 . .
H H19 0.218197 1.037902 0.391464 0.025 Uiso calc U . R 1.0 . .
C C22 0.26431(12) 1.13459(10) 0.44791(8) 0.0236(3) Uani d . . . 1.0 . .
H H16 0.204652 1.156051 0.458711 0.028 Uiso calc U . R 1.0 . .
C C23 0.34403(13) 1.17414(10) 0.47195(8) 0.0247(3) Uani d . . . 1.0 . .
H H17 0.338922 1.224146 0.497459 0.03 Uiso calc U . R 1.0 . .
C C24 0.43017(12) 1.14053(10) 0.45862(8) 0.0229(3) Uani d . . . 1.0 . .
H H18 0.484581 1.166844 0.47538 0.028 Uiso calc U . R 1.0 . .
C C25 0.48621(11) 0.86556(10) 0.28321(8) 0.0184(3) Uani d . . . 1.0 . .
C C26 0.45564(12) 0.78854(10) 0.30744(8) 0.0236(3) Uani d . . . 1.0 . .
H H24 0.421197 0.786104 0.34816 0.028 Uiso calc U . R 1.0 . .
C C27 0.47510(14) 0.71526(11) 0.27256(9) 0.0284(4) Uani d . . . 1.0 . .
H H23 0.45353 0.663163 0.289355 0.034 Uiso calc U . R 1.0 . .
C C28 0.52590(14) 0.71801(11) 0.21333(9) 0.0293(4) Uani d . . . 1.0 . .
H H20 0.539421 0.667874 0.189666 0.035 Uiso calc U . R 1.0 . .
C C29 0.55683(13) 0.79405(11) 0.18880(9) 0.0276(4) Uani d . . . 1.0 . .
H H22 0.591734 0.796156 0.148275 0.033 Uiso calc U . R 1.0 . .
C C30 0.53683(12) 0.86724(10) 0.22344(8) 0.0226(3) Uani d . . . 1.0 . .
H H21 0.557949 0.919238 0.206151 0.027 Uiso calc U . R 1.0 . .
C C31 0.67493(13) 0.29950(11) 0.38798(9) 0.0285(4) Uani d . . . 1.0 . .
H H28 0.643975 0.314 0.345652 0.043 Uiso calc U . R 1.0 . .
H H30 0.703967 0.24435 0.383732 0.043 Uiso calc U . R 1.0 . .
H H52 0.722629 0.341336 0.398093 0.043 Uiso calc U . R 1.0 . .
C C32 0.55873(11) 0.36941(10) 0.45273(8) 0.0203(3) Uani d . . . 1.0 . .
C C33 0.49346(12) 0.36567(10) 0.50456(8) 0.0209(3) Uani d . . . 1.0 . .
H H32 0.487785 0.316628 0.531198 0.025 Uiso calc U . R 1.0 . .
C C34 0.43714(12) 0.43399(10) 0.51677(8) 0.0213(3) Uani d . . . 1.0 . .
H H34A 0.39289 0.431305 0.552153 0.026 Uiso calc U . R 1.0 . .
C C35 0.44375(11) 0.50712(10) 0.47823(8) 0.0203(3) Uani d . . . 1.0 . .
C C36 0.36982(12) 0.57316(9) 0.48423(8) 0.0202(3) Uani d . . . 1.0 . .
H H33 0.336182 0.565506 0.527818 0.024 Uiso calc U . R 1.0 . .
C C37 0.29909(11) 0.57091(10) 0.42618(8) 0.0183(3) Uani d . . . 1.0 . .
H H39 0.332535 0.586479 0.383906 0.022 Uiso calc U . R 1.0 . .
C C38 0.22254(12) 0.63717(9) 0.43846(8) 0.0196(3) Uani d . . . 1.0 . .
H H50 0.180377 0.615051 0.474247 0.024 Uiso calc U . R 1.0 . .
C C39 0.16528(11) 0.64783(9) 0.37478(8) 0.0191(3) Uani d . . . 1.0 . .
C C40 0.07551(12) 0.61683(10) 0.37043(8) 0.0207(3) Uani d . . . 1.0 . .
H H40 0.04735 0.593513 0.409372 0.025 Uiso calc U . R 1.0 . .
C C41 0.02556(12) 0.61905(10) 0.31026(9) 0.0227(3) Uani d . . . 1.0 . .
H H45 -0.035823 0.597454 0.30842 0.027 Uiso calc U . R 1.0 . .
C C42 0.06615(12) 0.65301(10) 0.25318(8) 0.0211(3) Uani d . . . 1.0 . .
C C43 -0.06037(14) 0.61332(14) 0.18316(10) 0.0358(4) Uani d . . . 1.0 . .
H H44 -0.051831 0.554886 0.196616 0.054 Uiso calc U . R 1.0 . .
H H43 -0.079627 0.615649 0.135903 0.054 Uiso calc U . R 1.0 . .
H H29 -0.108248 0.639086 0.211389 0.054 Uiso calc U . R 1.0 . .
C C44 0.57100(12) 0.44269(10) 0.41675(8) 0.0228(3) Uani d . . . 1.0 . .
H H51 0.618386 0.446559 0.383651 0.027 Uiso calc U . R 1.0 . .
C C45 0.51333(12) 0.51061(10) 0.42951(8) 0.0227(3) Uani d . . . 1.0 . .
C C46 0.25650(11) 0.48550(9) 0.41571(8) 0.0177(3) Uani d . . . 1.0 . .
C C47 0.25512(12) 0.45027(10) 0.35163(8) 0.0231(3) Uani d . . . 1.0 . .
H H34 0.281788 0.479763 0.314915 0.028 Uiso calc U . R 1.0 . .
C C48 0.21512(14) 0.37240(11) 0.34092(9) 0.0301(4) Uani d . . . 1.0 . .
H H38 0.214417 0.349016 0.296983 0.036 Uiso calc U . R 1.0 . .
C C49 0.17651(13) 0.32904(10) 0.39374(11) 0.0308(4) Uani d . . . 1.0 . .
H H35 0.149679 0.275581 0.386316 0.037 Uiso calc U . R 1.0 . .
C C50 0.17674(12) 0.36337(11) 0.45785(10) 0.0270(4) Uani d . . . 1.0 . .
H H37 0.150473 0.333243 0.494378 0.032 Uiso calc U . R 1.0 . .
C C51 0.21538(12) 0.44178(10) 0.46862(8) 0.0223(3) Uani d . . . 1.0 . .
H H36 0.213796 0.465805 0.512322 0.027 Uiso calc U . R 1.0 . .
C C52 0.15616(12) 0.68515(10) 0.25675(8) 0.0211(3) Uani d . . . 1.0 . .
H H42 0.184134 0.708911 0.217914 0.025 Uiso calc U . R 1.0 . .
C C53 0.20465(11) 0.68239(9) 0.31690(8) 0.0204(3) Uani d . . . 1.0 . .
H H41 0.265834 0.70442 0.318822 0.024 Uiso calc U . R 1.0 . .
C C54 0.26408(12) 0.71846(10) 0.46422(8) 0.0209(3) Uani d . . . 1.0 . .
C C55 0.35608(13) 0.72280(10) 0.48538(8) 0.0227(3) Uani d . . . 1.0 . .
C C56 0.39423(14) 0.79717(10) 0.50952(8) 0.0260(4) Uani d . . . 1.0 . .
H H46 0.457828 0.799374 0.522039 0.031 Uiso calc U . R 1.0 . .
C C57 0.33911(15) 0.86775(10) 0.51517(8) 0.0286(4) Uani d . . . 1.0 . .
H H47 0.364657 0.918377 0.531953 0.034 Uiso calc U . R 1.0 . .
C C58 0.24599(15) 0.86428(10) 0.49616(8) 0.0282(4) Uani d . . . 1.0 . .
H H49 0.207473 0.912126 0.500859 0.034 Uiso calc U . R 1.0 . .
C C59 0.21000(13) 0.79061(10) 0.47037(8) 0.0251(3) Uani d . . . 1.0 . .
H H48 0.146906 0.789099 0.456497 0.03 Uiso calc U . R 1.0 . .

loop_
_atom_site_aniso_label
_atom_site_aniso_U_11
_atom_site_aniso_U_22
_atom_site_aniso_U_33
_atom_site_aniso_U_12
_atom_site_aniso_U_13
_atom_site_aniso_U_23
C4 0.0260(8) 0.0204(8) 0.0218(7) 0.0035(6) -0.0009(6) 0.0005(6)
O4 0.0260(9) 0.0194(8) 0.0494(10) 0.0056(6) 0.0095(7) 0.0082(7)
C18 0.0251(8) 0.0199(7) 0.0176(7) 0.0006(6) -0.0032(6) -0.0002(6)
C4A 0.0251(8) 0.0199(7) 0.0176(7) 0.0006(6) -0.0032(6) -0.0002(6)
O4A 0.032(4) 0.027(3) 0.034(4) 0.003(3) -0.002(3) 0.003(3)
C18A 0.0260(8) 0.0204(8) 0.0218(7) 0.0035(6) -0.0009(6) 0.0005(6)
O1 0.0251(7) 0.0358(7) 0.0368(7) 0.0097(5) 0.0087(5) 0.0087(6)
O2 0.0231(6) 0.0258(6) 0.0218(5) -0.0023(5) -0.0053(5) -0.0014(5)
O3 0.0175(5) 0.0225(6) 0.0269(6) 0.0013(4) -0.0004(5) -0.0079(5)
O5 0.0270(6) 0.0312(6) 0.0253(6) -0.0063(5) -0.0046(5) 0.0064(5)
O6 0.0351(7) 0.0258(6) 0.0389(7) 0.0049(5) 0.0079(6) 0.0129(6)
O7 0.0266(6) 0.0175(5) 0.0314(6) -0.0013(5) -0.0052(5) -0.0025(5)
C1 0.0339(11) 0.0481(12) 0.0538(13) 0.0218(10) 0.0183(10) 0.0217(10)
C2 0.0228(8) 0.0297(8) 0.0187(7) 0.0045(7) 0.0014(6) -0.0008(6)
C3 0.0248(8) 0.0246(8) 0.0245(8) 0.0005(7) 0.0033(7) 0.0035(6)
C5 0.0203(8) 0.0219(7) 0.0148(7) 0.0018(6) -0.0027(6) -0.0027(6)
C6 0.0218(8) 0.0181(7) 0.0171(7) 0.0016(6) -0.0004(6) -0.0018(6)
O8 0.0246(6) 0.0203(5) 0.0258(6) 0.0032(4) 0.0018(5) 0.0004(4)
C7 0.0190(7) 0.0156(7) 0.0178(7) 0.0003(6) -0.0011(6) 0.0013(6)
C8 0.0200(7) 0.0153(7) 0.0182(7) -0.0003(6) -0.0002(6) 0.0015(6)
C9 0.0183(7) 0.0172(7) 0.0178(7) 0.0015(6) 0.0007(6) -0.0010(6)
C10 0.0191(7) 0.0178(7) 0.0236(8) -0.0030(6) -0.0006(6) 0.0013(6)
C11 0.0231(8) 0.0194(7) 0.0196(7) 0.0000(6) 0.0003(6) 0.0029(6)
C12 0.0184(7) 0.0201(7) 0.0188(7) 0.0026(6) -0.0008(6) -0.0031(6)
C13 0.0265(9) 0.0269(8) 0.0309(9) -0.0027(7) -0.0094(7) -0.0041(7)
C14 0.0231(8) 0.0171(7) 0.0208(7) -0.0019(6) 0.0010(6) 0.0022(6)
C15 0.0210(8) 0.0187(7) 0.0248(8) -0.0039(6) 0.0003(6) -0.0019(6)
C17 0.0288(9) 0.0210(8) 0.0209(7) 0.0070(7) -0.0034(6) -0.0005(6)
C19 0.0196(8) 0.0198(7) 0.0181(7) 0.0019(6) 0.0015(6) 0.0015(6)
C20 0.0209(7) 0.0167(7) 0.0157(6) 0.0010(6) 0.0001(6) 0.0026(6)
C21 0.0192(8) 0.0217(7) 0.0214(7) 0.0000(6) -0.0007(6) 0.0016(6)
C22 0.0218(8) 0.0236(8) 0.0254(8) 0.0043(6) 0.0033(6) 0.0006(6)
C23 0.0295(9) 0.0202(7) 0.0246(8) 0.0025(7) 0.0029(7) -0.0036(6)
C24 0.0236(8) 0.0218(8) 0.0234(7) -0.0019(6) -0.0005(6) -0.0024(6)
C25 0.0193(7) 0.0189(7) 0.0172(7) 0.0027(6) -0.0036(6) 0.0000(6)
C26 0.0294(9) 0.0202(8) 0.0211(7) 0.0010(7) -0.0011(7) 0.0010(6)
C27 0.0411(10) 0.0168(7) 0.0273(8) 0.0021(7) -0.0045(8) 0.0000(6)
C28 0.0377(10) 0.0233(8) 0.0269(8) 0.0089(7) -0.0063(7) -0.0083(7)
C29 0.0302(9) 0.0317(9) 0.0208(8) 0.0050(7) 0.0011(7) -0.0049(7)
C30 0.0253(8) 0.0228(8) 0.0198(7) 0.0002(6) -0.0002(6) -0.0005(6)
C31 0.0291(9) 0.0286(9) 0.0279(8) 0.0050(7) 0.0048(7) 0.0006(7)
C32 0.0202(8) 0.0193(7) 0.0216(7) -0.0004(6) -0.0051(6) -0.0008(6)
C33 0.0253(8) 0.0182(7) 0.0191(7) -0.0026(6) -0.0028(6) 0.0021(6)
C34 0.0243(8) 0.0220(7) 0.0176(7) -0.0010(6) -0.0011(6) 0.0005(6)
C35 0.0218(8) 0.0196(7) 0.0195(7) -0.0003(6) -0.0043(6) -0.0013(6)
C36 0.0240(8) 0.0164(7) 0.0204(7) -0.0021(6) -0.0016(6) -0.0007(6)
C37 0.0213(8) 0.0160(7) 0.0175(7) 0.0004(6) 0.0017(6) 0.0000(6)
C38 0.0249(8) 0.0140(7) 0.0200(7) 0.0004(6) 0.0020(6) -0.0004(5)
C39 0.0225(8) 0.0123(6) 0.0224(7) 0.0034(6) 0.0013(6) -0.0012(6)
C40 0.0231(8) 0.0164(7) 0.0225(7) 0.0020(6) 0.0040(6) 0.0008(6)
C41 0.0195(8) 0.0204(7) 0.0281(8) -0.0012(6) 0.0018(6) 0.0017(6)
C42 0.0237(8) 0.0162(7) 0.0234(8) 0.0018(6) -0.0017(6) 0.0001(6)
C43 0.0307(10) 0.0457(11) 0.0310(9) -0.0118(9) -0.0078(8) 0.0060(9)
C44 0.0208(8) 0.0249(8) 0.0227(8) 0.0005(6) 0.0001(6) 0.0035(6)
C45 0.0247(8) 0.0208(7) 0.0226(8) -0.0015(6) -0.0028(6) 0.0045(6)
C46 0.0173(7) 0.0147(7) 0.0211(7) 0.0028(6) -0.0002(6) -0.0002(6)
C47 0.0269(8) 0.0207(7) 0.0216(8) 0.0033(7) -0.0005(6) -0.0016(6)
C48 0.0368(10) 0.0222(8) 0.0312(9) 0.0032(7) -0.0082(8) -0.0084(7)
C49 0.0295(9) 0.0153(7) 0.0476(11) -0.0007(7) -0.0124(8) -0.0005(7)
C50 0.0210(8) 0.0224(8) 0.0377(9) -0.0002(6) -0.0026(7) 0.0103(7)
C51 0.0222(8) 0.0218(7) 0.0228(8) 0.0011(6) 0.0009(6) 0.0017(6)
C52 0.0236(8) 0.0175(7) 0.0223(7) -0.0003(6) 0.0024(6) 0.0026(6)
C53 0.0207(7) 0.0151(7) 0.0255(8) -0.0017(6) 0.0007(6) 0.0007(6)
C54 0.0308(9) 0.0157(7) 0.0162(7) -0.0011(6) 0.0031(6) -0.0001(5)
C55 0.0330(9) 0.0176(7) 0.0175(7) -0.0019(7) 0.0003(6) -0.0008(6)
C56 0.0366(10) 0.0213(8) 0.0201(8) -0.0065(7) -0.0017(7) 0.0003(6)
C57 0.0489(11) 0.0173(7) 0.0197(7) -0.0078(7) 0.0025(7) -0.0012(6)
C58 0.0456(11) 0.0166(7) 0.0225(8) 0.0033(7) 0.0059(7) -0.0005(6)
C59 0.0335(9) 0.0196(7) 0.0221(8) 0.0023(7) 0.0033(7) -0.0007(6)

loop_
_atom_type_symbol
_atom_type_description
_atom_type_scat_dispersion_real
_atom_type_scat_dispersion_imag
_atom_type_scat_source
C C 0.0181 0.0091 'International Tables Vol C Tables 4.2.6.8 and 6.1.1.4'
H H 0.0000 0.0000 'International Tables Vol C Tables 4.2.6.8 and 6.1.1.4'
O O 0.0492 0.0322 'International Tables Vol C Tables 4.2.6.8 and 6.1.1.4'

loop_
_geom_angle_atom_site_label_1
_geom_angle_atom_site_label_2
_geom_angle_atom_site_label_3
_geom_angle_site_symmetry_1
_geom_angle_site_symmetry_3
_geom_angle
_geom_angle_publ_flag
O4 C4 C3 . . 115.04(16) ?
O4 C4 C5 . . 123.97(16) ?
C3 C4 C5 . . 120.99(15) ?
C4 O4 H4B . . 109.5 ?
C5 C18 C17 . . 122.41(16) ?
C5 C18 H18A . . 118.8 ?
C17 C18 H18A . . 118.8 ?
C5 C4A C17 . . 122.41(16) ?
C5 C4A O4A . . 118.3(3) ?
C17 C4A O4A . . 119.2(3) ?
C4A O4A H4A . . 109.5 ?
C3 C18A C5 . . 120.99(15) ?
C3 C18A H18B . . 119.5 ?
C5 C18A H18B . . 119.5 ?
C2 O1 C1 . . 116.88(15) ?
C12 O2 C13 . . 116.72(13) ?
C19 O3 C6 . . 116.38(12) ?
C42 O5 C43 . . 116.80(13) ?
C45 O6 H9 . . 109.5 ?
C55 O7 C36 . . 115.28(13) ?
O1 C1 H1 . . 109.5 ?
O1 C1 H14 . . 109.5 ?
H1 C1 H14 . . 109.5 ?
O1 C1 H13 . . 109.5 ?
H1 C1 H13 . . 109.5 ?
H14 C1 H13 . . 109.5 ?
O1 C2 C3 . . 114.97(16) ?
O1 C2 C17 . . 124.64(15) ?
C3 C2 C17 . . 120.38(16) ?
C2 C3 C4 . . 120.12(16) ?
C2 C3 C18A . . 120.12(16) ?
C2 C3 H15 . . 119.9 ?
C4 C3 H15 . . 119.9 ?
C4A C5 C18A . . 117.38(15) ?
C18 C5 C4 . . 117.38(15) ?
C4A C5 C6 . . 119.95(15) ?
C18 C5 C6 . . 119.95(15) ?
C18A C5 C6 . . 122.63(14) ?
C4 C5 C6 . . 122.63(14) ?
O3 C6 C5 . . 106.74(12) ?
O3 C6 C7 . . 109.53(12) ?
C5 C6 C7 . . 114.58(13) ?
O3 C6 H8 . . 108.6 ?
C5 C6 H8 . . 108.6 ?
C7 C6 H8 . . 108.6 ?
C32 O8 C31 . . 117.15(13) ?
C25 C7 C8 . . 113.11(13) ?
C25 C7 C6 . . 111.43(12) ?
C8 C7 C6 . . 108.21(12) ?
C25 C7 H25 . . 108.0 ?
C8 C7 H25 . . 108.0 ?
C6 C7 H25 . . 108.0 ?
C9 C8 C20 . . 111.82(13) ?
C9 C8 C7 . . 112.24(13) ?
C20 C8 C7 . . 110.27(13) ?
C9 C8 H26 . . 107.4 ?
C20 C8 H26 . . 107.4 ?
C7 C8 H26 . . 107.4 ?
C14 C9 C10 . . 117.68(14) ?
C14 C9 C8 . . 120.42(14) ?
C10 C9 C8 . . 121.89(14) ?
C11 C10 C9 . . 121.21(14) ?
C11 C10 H27 . . 119.4 ?
C9 C10 H27 . . 119.4 ?
C10 C11 C12 . . 120.03(14) ?
C10 C11 H5 . . 120.0 ?
C12 C11 H5 . . 120.0 ?
O2 C12 C15 . . 124.14(15) ?
O2 C12 C11 . . 116.16(14) ?
C15 C12 C11 . . 119.70(14) ?
O2 C13 H3 . . 109.5 ?
O2 C13 H4 . . 109.5 ?
H3 C13 H4 . . 109.5 ?
O2 C13 H2 . . 109.5 ?
H3 C13 H2 . . 109.5 ?
H4 C13 H2 . . 109.5 ?
C9 C14 C15 . . 121.92(14) ?
C9 C14 H6 . . 119.0 ?
C15 C14 H6 . . 119.0 ?
C12 C15 C14 . . 119.45(14) ?
C12 C15 H7 . . 120.3 ?
C14 C15 H7 . . 120.3 ?
C2 C17 C18 . . 118.71(15) ?
C2 C17 C4A . . 118.71(15) ?
C2 C17 H11 . . 120.6 ?
C18 C17 H11 . . 120.6 ?
O3 C19 C20 . . 122.75(14) ?
O3 C19 C24 . . 115.60(14) ?
C20 C19 C24 . . 121.59(15) ?
C19 C20 C21 . . 117.47(14) ?
C19 C20 C8 . . 121.34(14) ?
C21 C20 C8 . . 121.19(14) ?
C22 C21 C20 . . 121.62(15) ?
C22 C21 H19 . . 119.2 ?
C20 C21 H19 . . 119.2 ?
C21 C22 C23 . . 119.58(15) ?
C21 C22 H16 . . 120.2 ?
C23 C22 H16 . . 120.2 ?
C24 C23 C22 . . 119.89(15) ?
C24 C23 H17 . . 120.1 ?
C22 C23 H17 . . 120.1 ?
C23 C24 C19 . . 119.65(16) ?
C23 C24 H18 . . 120.2 ?
C19 C24 H18 . . 120.2 ?
C30 C25 C26 . . 118.46(14) ?
C30 C25 C7 . . 119.43(14) ?
C26 C25 C7 . . 122.08(14) ?
C27 C26 C25 . . 120.61(16) ?
C27 C26 H24 . . 119.7 ?
C25 C26 H24 . . 119.7 ?
C28 C27 C26 . . 120.18(16) ?
C28 C27 H23 . . 119.9 ?
C26 C27 H23 . . 119.9 ?
C29 C28 C27 . . 119.79(16) ?
C29 C28 H20 . . 120.1 ?
C27 C28 H20 . . 120.1 ?
C28 C29 C30 . . 119.98(16) ?
C28 C29 H22 . . 120.0 ?
C30 C29 H22 . . 120.0 ?
C29 C30 C25 . . 120.97(15) ?
C29 C30 H21 . . 119.5 ?
C25 C30 H21 . . 119.5 ?
O8 C31 H28 . . 109.5 ?
O8 C31 H30 . . 109.5 ?
H28 C31 H30 . . 109.5 ?
O8 C31 H52 . . 109.5 ?
H28 C31 H52 . . 109.5 ?
H30 C31 H52 . . 109.5 ?
O8 C32 C44 . . 123.87(15) ?
O8 C32 C33 . . 115.90(14) ?
C44 C32 C33 . . 120.22(15) ?
C34 C33 C32 . . 119.40(15) ?
C34 C33 H32 . . 120.3 ?
C32 C33 H32 . . 120.3 ?
C33 C34 C35 . . 121.60(15) ?
C33 C34 H34A . . 119.2 ?
C35 C34 H34A . . 119.2 ?
C45 C35 C34 . . 117.49(15) ?
C45 C35 C36 . . 122.38(14) ?
C34 C35 C36 . . 119.64(15) ?
O7 C36 C35 . . 108.06(13) ?
O7 C36 C37 . . 108.59(12) ?
C35 C36 C37 . . 113.11(13) ?
O7 C36 H33 . . 109.0 ?
C35 C36 H33 . . 109.0 ?
C37 C36 H33 . . 109.0 ?
C46 C37 C36 . . 113.12(12) ?
C46 C37 C38 . . 110.57(13) ?
C36 C37 C38 . . 109.70(12) ?
C46 C37 H39 . . 107.8 ?
C36 C37 H39 . . 107.8 ?
C38 C37 H39 . . 107.8 ?
C39 C38 C54 . . 113.45(13) ?
C39 C38 C37 . . 109.38(12) ?
C54 C38 C37 . . 111.00(14) ?
C39 C38 H50 . . 107.6 ?
C54 C38 H50 . . 107.6 ?
C37 C38 H50 . . 107.6 ?
C40 C39 C53 . . 117.95(15) ?
C40 C39 C38 . . 121.15(14) ?
C53 C39 C38 . . 120.64(14) ?
C39 C40 C41 . . 121.63(15) ?
C39 C40 H40 . . 119.2 ?
C41 C40 H40 . . 119.2 ?
C42 C41 C40 . . 119.55(15) ?
C42 C41 H45 . . 120.2 ?
C40 C41 H45 . . 120.2 ?
O5 C42 C41 . . 124.89(15) ?
O5 C42 C52 . . 115.50(14) ?
C41 C42 C52 . . 119.61(15) ?
O5 C43 H44 . . 109.5 ?
O5 C43 H43 . . 109.5 ?
H44 C43 H43 . . 109.5 ?
O5 C43 H29 . . 109.5 ?
H44 C43 H29 . . 109.5 ?
H43 C43 H29 . . 109.5 ?
C32 C44 C45 . . 119.41(15) ?
C32 C44 H51 . . 120.3 ?
C45 C44 H51 . . 120.3 ?
O6 C45 C44 . . 115.88(15) ?
O6 C45 C35 . . 122.47(15) ?
C44 C45 C35 . . 121.63(15) ?
C47 C46 C51 . . 118.71(15) ?
C47 C46 C37 . . 119.82(14) ?
C51 C46 C37 . . 121.44(14) ?
C48 C47 C46 . . 120.59(16) ?
C48 C47 H34 . . 119.7 ?
C46 C47 H34 . . 119.7 ?
C49 C48 C47 . . 120.21(17) ?
C49 C48 H38 . . 119.9 ?
C47 C48 H38 . . 119.9 ?
C48 C49 C50 . . 120.01(16) ?
C48 C49 H35 . . 120.0 ?
C50 C49 H35 . . 120.0 ?
C49 C50 C51 . . 120.00(17) ?
C49 C50 H37 . . 120.0 ?
C51 C50 H37 . . 120.0 ?
C50 C51 C46 . . 120.45(16) ?
C50 C51 H36 . . 119.8 ?
C46 C51 H36 . . 119.8 ?
C53 C52 C42 . . 120.01(14) ?
C53 C52 H42 . . 120.0 ?
C42 C52 H42 . . 120.0 ?
C52 C53 C39 . . 121.24(15) ?
C52 C53 H41 . . 119.4 ?
C39 C53 H41 . . 119.4 ?
C55 C54 C59 . . 117.58(15) ?
C55 C54 C38 . . 121.27(14) ?
C59 C54 C38 . . 121.09(15) ?
O7 C55 C54 . . 122.89(14) ?
O7 C55 C56 . . 115.70(16) ?
C54 C55 C56 . . 121.41(16) ?
C57 C56 C55 . . 119.82(18) ?
C57 C56 H46 . . 120.1 ?
C55 C56 H46 . . 120.1 ?
C56 C57 C58 . . 119.79(16) ?
C56 C57 H47 . . 120.1 ?
C58 C57 H47 . . 120.1 ?
C59 C58 C57 . . 119.60(17) ?
C59 C58 H49 . . 120.2 ?
C57 C58 H49 . . 120.2 ?
C58 C59 C54 . . 121.74(17) ?
C58 C59 H48 . . 119.1 ?
C54 C59 H48 . . 119.1 ?

loop_
_geom_bond_atom_site_label_1
_geom_bond_atom_site_label_2
_geom_bond_site_symmetry_2
_geom_bond_distance
_geom_bond_publ_flag
C4 O4 . 1.370(2) ?
C4 C3 . 1.388(2) ?
C4 C5 . 1.406(2) ?
O4 H4B . 0.84 ?
C18 C5 . 1.390(2) ?
C18 C17 . 1.395(2) ?
C18 H18A . 0.95 ?
C4A C5 . 1.390(2) ?
C4A C17 . 1.395(2) ?
C4A O4A . 1.419(7) ?
O4A H4A . 0.84 ?
C18A C3 . 1.388(2) ?
C18A C5 . 1.406(2) ?
C18A H18B . 0.95 ?
O1 C2 . 1.369(2) ?
O1 C1 . 1.420(2) ?
O2 C12 . 1.3698(19) ?
O2 C13 . 1.432(2) ?
O3 C19 . 1.3840(19) ?
O3 C6 . 1.4487(18) ?
O5 C42 . 1.369(2) ?
O5 C43 . 1.425(2) ?
O6 C45 . 1.373(2) ?
O6 H9 . 0.84 ?
O7 C55 . 1.384(2) ?
O7 C36 . 1.4599(19) ?
C1 H1 . 0.98 ?
C1 H14 . 0.98 ?
C1 H13 . 0.98 ?
C2 C3 . 1.387(2) ?
C2 C17 . 1.388(3) ?
C3 H15 . 0.95 ?
C5 C6 . 1.508(2) ?
C6 C7 . 1.547(2) ?
C6 H8 . 1.0 ?
O8 C32 . 1.3678(19) ?
O8 C31 . 1.432(2) ?
C7 C25 . 1.515(2) ?
C7 C8 . 1.541(2) ?
C7 H25 . 1.0 ?
C8 C9 . 1.519(2) ?
C8 C20 . 1.520(2) ?
C8 H26 . 1.0 ?
C9 C14 . 1.388(2) ?
C9 C10 . 1.399(2) ?
C10 C11 . 1.386(2) ?
C10 H27 . 0.95 ?
C11 C12 . 1.395(2) ?
C11 H5 . 0.95 ?
C12 C15 . 1.387(2) ?
C13 H3 . 0.98 ?
C13 H4 . 0.98 ?
C13 H2 . 0.98 ?
C14 C15 . 1.393(2) ?
C14 H6 . 0.95 ?
C15 H7 . 0.95 ?
C17 H11 . 0.95 ?
C19 C20 . 1.388(2) ?
C19 C24 . 1.393(2) ?
C20 C21 . 1.396(2) ?
C21 C22 . 1.382(2) ?
C21 H19 . 0.95 ?
C22 C23 . 1.395(3) ?
C22 H16 . 0.95 ?
C23 C24 . 1.378(2) ?
C23 H17 . 0.95 ?
C24 H18 . 0.95 ?
C25 C30 . 1.394(2) ?
C25 C26 . 1.394(2) ?
C26 C27 . 1.390(2) ?
C26 H24 . 0.95 ?
C27 C28 . 1.387(3) ?
C27 H23 . 0.95 ?
C28 C29 . 1.384(3) ?
C28 H20 . 0.95 ?
C29 C30 . 1.389(2) ?
C29 H22 . 0.95 ?
C30 H21 . 0.95 ?
C31 H28 . 0.98 ?
C31 H30 . 0.98 ?
C31 H52 . 0.98 ?
C32 C44 . 1.384(2) ?
C32 C33 . 1.396(2) ?
C33 C34 . 1.383(2) ?
C33 H32 . 0.95 ?
C34 C35 . 1.402(2) ?
C34 H34A . 0.95 ?
C35 C45 . 1.395(2) ?
C35 C36 . 1.505(2) ?
C36 C37 . 1.540(2) ?
C36 H33 . 1.0 ?
C37 C46 . 1.512(2) ?
C37 C38 . 1.549(2) ?
C37 H39 . 1.0 ?
C38 C39 . 1.520(2) ?
C38 C54 . 1.520(2) ?
C38 H50 . 1.0 ?
C39 C40 . 1.388(2) ?
C39 C53 . 1.396(2) ?
C40 C41 . 1.396(2) ?
C40 H40 . 0.95 ?
C41 C42 . 1.387(2) ?
C41 H45 . 0.95 ?
C42 C52 . 1.397(2) ?
C43 H44 . 0.98 ?
C43 H43 . 0.98 ?
C43 H29 . 0.98 ?
C44 C45 . 1.391(2) ?
C44 H51 . 0.95 ?
C46 C47 . 1.393(2) ?
C46 C51 . 1.395(2) ?
C47 C48 . 1.389(2) ?
C47 H34 . 0.95 ?
C48 C49 . 1.376(3) ?
C48 H38 . 0.95 ?
C49 C50 . 1.387(3) ?
C49 H35 . 0.95 ?
C50 C51 . 1.389(2) ?
C50 H37 . 0.95 ?
C51 H36 . 0.95 ?
C52 C53 . 1.385(2) ?
C52 H42 . 0.95 ?
C53 H41 . 0.95 ?
C54 C55 . 1.392(3) ?
C54 C59 . 1.398(2) ?
C55 C56 . 1.396(2) ?
C56 C57 . 1.385(3) ?
C56 H46 . 0.95 ?
C57 C58 . 1.395(3) ?
C57 H47 . 0.95 ?
C58 C59 . 1.386(2) ?
C58 H49 . 0.95 ?
C59 H48 . 0.95 ?

loop_
_geom_hbond_atom_site_label_D
_geom_hbond_atom_site_label_H
_geom_hbond_atom_site_label_A
_geom_hbond_site_symmetry_A
_geom_hbond_distance_DH
_geom_hbond_distance_HA
_geom_hbond_distance_DA
_geom_hbond_angle_DHA
_geom_hbond_publ_flag
O6 H9 O7 . 0.84 2.03 2.7469(19) 142.6 ?
C41 H45 O2 3_545 0.95 2.60 3.295(2) 130.7 ?

loop_
_geom_torsion_atom_site_label_1
_geom_torsion_atom_site_label_2
_geom_torsion_atom_site_label_3
_geom_torsion_atom_site_label_4
_geom_torsion_site_symmetry_1
_geom_torsion_site_symmetry_2
_geom_torsion_site_symmetry_3
_geom_torsion_site_symmetry_4
_geom_torsion
_geom_torsion_publ_flag
C1 O1 C2 C3 . . . . 178.65(18) ?
C1 O1 C2 C17 . . . . -0.1(3) ?
O1 C2 C3 C4 . . . . -179.31(15) ?
C17 C2 C3 C4 . . . . -0.5(3) ?
O1 C2 C3 C18A . . . . -179.31(15) ?
C17 C2 C3 C18A . . . . -0.5(3) ?
O4 C4 C3 C2 . . . . -179.43(16) ?
C5 C4 C3 C2 . . . . 1.2(3) ?
C5 C18A C3 C2 . . . . 1.2(3) ?
C17 C4A C5 C18A . . . . -0.5(2) ?
O4A C4A C5 C18A . . . . 176.9(3) ?
C17 C4A C5 C6 . . . . 177.24(14) ?
O4A C4A C5 C6 . . . . -5.4(4) ?
C17 C18 C5 C4 . . . . -0.5(2) ?
C17 C18 C5 C6 . . . . 177.24(14) ?
C3 C18A C5 C4A . . . . -0.7(2) ?
C3 C18A C5 C6 . . . . -178.35(15) ?
O4 C4 C5 C18 . . . . -179.99(16) ?
C3 C4 C5 C18 . . . . -0.7(2) ?
O4 C4 C5 C6 . . . . 2.3(3) ?
C3 C4 C5 C6 . . . . -178.35(15) ?
C19 O3 C6 C5 . . . . 172.41(13) ?
C19 O3 C6 C7 . . . . 47.83(17) ?
C4A C5 C6 O3 . . . . 143.50(14) ?
C18 C5 C6 O3 . . . . 143.50(14) ?
C18A C5 C6 O3 . . . . -38.89(19) ?
C4 C5 C6 O3 . . . . -38.89(19) ?
C4A C5 C6 C7 . . . . -95.06(17) ?
C18 C5 C6 C7 . . . . -95.06(17) ?
C18A C5 C6 C7 . . . . 82.55(18) ?
C4 C5 C6 C7 . . . . 82.55(18) ?
O3 C6 C7 C25 . . . . 170.59(12) ?
C5 C6 C7 C25 . . . . 50.70(18) ?
O3 C6 C7 C8 . . . . -64.45(15) ?
C5 C6 C7 C8 . . . . 175.65(12) ?
C25 C7 C8 C9 . . . . -63.82(16) ?
C6 C7 C8 C9 . . . . 172.22(12) ?
C25 C7 C8 C20 . . . . 170.80(12) ?
C6 C7 C8 C20 . . . . 46.85(16) ?
C20 C8 C9 C14 . . . . -114.02(16) ?
C7 C8 C9 C14 . . . . 121.46(16) ?
C20 C8 C9 C10 . . . . 65.07(19) ?
C7 C8 C9 C10 . . . . -59.45(19) ?
C14 C9 C10 C11 . . . . -0.7(2) ?
C8 C9 C10 C11 . . . . -179.82(15) ?
C9 C10 C11 C12 . . . . 0.1(2) ?
C13 O2 C12 C15 . . . . 7.3(2) ?
C13 O2 C12 C11 . . . . -173.38(14) ?
C10 C11 C12 O2 . . . . -178.87(14) ?
C10 C11 C12 C15 . . . . 0.4(2) ?
C10 C9 C14 C15 . . . . 0.8(2) ?
C8 C9 C14 C15 . . . . 179.94(15) ?
O2 C12 C15 C14 . . . . 178.90(15) ?
C11 C12 C15 C14 . . . . -0.3(2) ?
C9 C14 C15 C12 . . . . -0.3(2) ?
O1 C2 C17 C18 . . . . 178.05(15) ?
C3 C2 C17 C18 . . . . -0.6(2) ?
O1 C2 C17 C4A . . . . 178.05(15) ?
C3 C2 C17 C4A . . . . -0.6(2) ?
C5 C18 C17 C2 . . . . 1.1(2) ?
C5 C4A C17 C2 . . . . 1.1(2) ?
O4A C4A C17 C2 . . . . -176.2(3) ?
C6 O3 C19 C20 . . . . -14.2(2) ?
C6 O3 C19 C24 . . . . 168.33(13) ?
O3 C19 C20 C21 . . . . 177.60(14) ?
C24 C19 C20 C21 . . . . -5.1(2) ?
O3 C19 C20 C8 . . . . -3.0(2) ?
C24 C19 C20 C8 . . . . 174.37(14) ?
C9 C8 C20 C19 . . . . -140.92(15) ?
C7 C8 C20 C19 . . . . -15.30(19) ?
C9 C8 C20 C21 . . . . 38.5(2) ?
C7 C8 C20 C21 . . . . 164.12(14) ?
C19 C20 C21 C22 . . . . 2.9(2) ?
C8 C20 C21 C22 . . . . -176.55(14) ?
C20 C21 C22 C23 . . . . 1.0(2) ?
C21 C22 C23 C24 . . . . -2.9(3) ?
C22 C23 C24 C19 . . . . 0.8(2) ?
O3 C19 C24 C23 . . . . -179.20(15) ?
C20 C19 C24 C23 . . . . 3.3(2) ?
C8 C7 C25 C30 . . . . 135.32(15) ?
C6 C7 C25 C30 . . . . -102.50(16) ?
C8 C7 C25 C26 . . . . -46.8(2) ?
C6 C7 C25 C26 . . . . 75.33(19) ?
C30 C25 C26 C27 . . . . -0.2(2) ?
C7 C25 C26 C27 . . . . -178.04(16) ?
C25 C26 C27 C28 . . . . 0.5(3) ?
C26 C27 C28 C29 . . . . -0.3(3) ?
C27 C28 C29 C30 . . . . -0.1(3) ?
C28 C29 C30 C25 . . . . 0.4(3) ?
C26 C25 C30 C29 . . . . -0.3(2) ?
C7 C25 C30 C29 . . . . 177.67(15) ?
C31 O8 C32 C44 . . . . -1.1(2) ?
C31 O8 C32 C33 . . . . 179.44(14) ?
O8 C32 C33 C34 . . . . -176.37(14) ?
C44 C32 C33 C34 . . . . 4.1(2) ?
C32 C33 C34 C35 . . . . 0.2(2) ?
C33 C34 C35 C45 . . . . -3.9(2) ?
C33 C34 C35 C36 . . . . 168.34(15) ?
C55 O7 C36 C35 . . . . 176.16(13) ?
C55 O7 C36 C37 . . . . 53.12(17) ?
C45 C35 C36 O7 . . . . -49.3(2) ?
C34 C35 C36 O7 . . . . 138.87(14) ?
C45 C35 C36 C37 . . . . 70.92(19) ?
C34 C35 C36 C37 . . . . -100.89(17) ?
O7 C36 C37 C46 . . . . 172.67(13) ?
C35 C36 C37 C46 . . . . 52.72(18) ?
O7 C36 C37 C38 . . . . -63.38(16) ?
C35 C36 C37 C38 . . . . 176.68(13) ?
C46 C37 C38 C39 . . . . -66.66(16) ?
C36 C37 C38 C39 . . . . 167.90(12) ?
C46 C37 C38 C54 . . . . 167.40(12) ?
C36 C37 C38 C54 . . . . 41.96(17) ?
C54 C38 C39 C40 . . . . -128.39(15) ?
C37 C38 C39 C40 . . . . 107.09(16) ?
C54 C38 C39 C53 . . . . 57.52(19) ?
C37 C38 C39 C53 . . . . -67.00(18) ?
C53 C39 C40 C41 . . . . 0.5(2) ?
C38 C39 C40 C41 . . . . -173.71(14) ?
C39 C40 C41 C42 . . . . 0.0(2) ?
C43 O5 C42 C41 . . . . -9.3(2) ?
C43 O5 C42 C52 . . . . 170.11(16) ?
C40 C41 C42 O5 . . . . 178.86(14) ?
C40 C41 C42 C52 . . . . -0.5(2) ?
O8 C32 C44 C45 . . . . 176.03(15) ?
C33 C32 C44 C45 . . . . -4.5(2) ?
C32 C44 C45 O6 . . . . -178.40(15) ?
C32 C44 C45 C35 . . . . 0.6(3) ?
C34 C35 C45 O6 . . . . -177.56(15) ?
C36 C35 C45 O6 . . . . 10.5(3) ?
C34 C35 C45 C44 . . . . 3.5(2) ?
C36 C35 C45 C44 . . . . -168.50(15) ?
C36 C37 C46 C47 . . . . -129.62(16) ?
C38 C37 C46 C47 . . . . 106.90(16) ?
C36 C37 C46 C51 . . . . 52.6(2) ?
C38 C37 C46 C51 . . . . -70.92(18) ?
C51 C46 C47 C48 . . . . -1.2(2) ?
C37 C46 C47 C48 . . . . -179.08(16) ?
C46 C47 C48 C49 . . . . -0.2(3) ?
C47 C48 C49 C50 . . . . 0.5(3) ?
C48 C49 C50 C51 . . . . 0.5(3) ?
C49 C50 C51 C46 . . . . -1.8(3) ?
C47 C46 C51 C50 . . . . 2.2(2) ?
C37 C46 C51 C50 . . . . -179.96(15) ?
O5 C42 C52 C53 . . . . -178.91(14) ?
C41 C42 C52 C53 . . . . 0.5(2) ?
C42 C52 C53 C39 . . . . 0.0(2) ?
C40 C39 C53 C52 . . . . -0.5(2) ?
C38 C39 C53 C52 . . . . 173.75(14) ?
C39 C38 C54 C55 . . . . -135.14(15) ?
C37 C38 C54 C55 . . . . -11.5(2) ?
C39 C38 C54 C59 . . . . 47.8(2) ?
C37 C38 C54 C59 . . . . 171.43(14) ?
C36 O7 C55 C54 . . . . -22.0(2) ?
C36 O7 C55 C56 . . . . 157.70(14) ?
C59 C54 C55 O7 . . . . 177.33(15) ?
C38 C54 C55 O7 . . . . 0.2(2) ?
C59 C54 C55 C56 . . . . -2.4(2) ?
C38 C54 C55 C56 . . . . -179.52(15) ?
O7 C55 C56 C57 . . . . -177.22(15) ?
C54 C55 C56 C57 . . . . 2.5(2) ?
C55 C56 C57 C58 . . . . -0.6(2) ?
C56 C57 C58 C59 . . . . -1.4(2) ?
C57 C58 C59 C54 . . . . 1.5(3) ?
C55 C54 C59 C58 . . . . 0.3(2) ?
C38 C54 C59 C58 . . . . 177.52(15) ?
